data_4132642
loop_
_publ_author_name
'Petel, Brittney E.'
'Brennessel, William W.'
'Matson, Ellen M.'

_publ_section_title
;
 Oxygen-Atom Vacancy Formation at Polyoxovanadate Clusters: Homogeneous
 Models for Reducible Metal Oxides.
;
_journal_issue 27
_journal_name_full 'Journal of the American Chemical Society'
_journal_page_first 8424
_journal_page_last 8428
_journal_paper_doi 10.1021/jacs.8b05298
_journal_volume 140
_journal_year 2018
_chemical_formula_moiety 'C13 H36 F3 O21 S1 V6'
_chemical_formula_sum 'C13 H36 F3 O21 S V6'
_chemical_formula_weight 923.12
_space_group_crystal_system monoclinic
_space_group_IT_number 14
_space_group_name_Hall '-P 2ybc'
_space_group_name_H-M_alt 'P 1 21/c 1'
_atom_sites_solution_hydrogens geom
_atom_sites_solution_primary dual
_atom_sites_solution_secondary difmap
_audit_creation_date 2018-04-01
_audit_creation_method
;
Olex2 1.2-ac3
(compiled 2017.08.10 svn.r3458 for OlexSys, GUI svn.r5381)
;
_cell_angle_alpha 90
_cell_angle_beta 90.702(4)
_cell_angle_gamma 90
_cell_formula_units_Z 4
_cell_length_a 10.1551(4)
_cell_length_b 15.5316(8)
_cell_length_c 20.0248(11)
_cell_measurement_reflns_used 9518
_cell_measurement_temperature 192.99(10)
_cell_measurement_theta_max 75.4560
_cell_measurement_theta_min 3.6190
_cell_volume 3158.2(3)
_computing_cell_refinement 'CrysAlisPro 1.171.39.43c (Rigaku OD, 2018)'
_computing_data_collection 'CrysAlisPro 1.171.39.43c (Rigaku OD, 2018)'
_computing_data_reduction 'CrysAlisPro 1.171.39.43c (Rigaku OD, 2018)'
_computing_molecular_graphics 'Olex2 (Dolomanov et al., 2009)'
_computing_publication_material 'Olex2 (Dolomanov et al., 2009)'
_computing_structure_refinement 'ShelXL (Sheldrick, 2015b)'
_computing_structure_solution 'ShelXT (Sheldrick, 2015a)'
_diffrn_ambient_environment N~2~
_diffrn_ambient_temperature 192.99(10)
_diffrn_detector 'CCD plate'
_diffrn_detector_type HyPix
_diffrn_measured_fraction_theta_full 0.997
_diffrn_measured_fraction_theta_max 0.997
_diffrn_measurement_details
;
List of Runs (angles in degrees, time in seconds):

  # Type    Start    End  Width  t~exp~   \w     \q     \k     \f   Frames
--------------------------------------------------------------------------
  1  \w    -40.00   3.00   0.50    1.59    --  -49.37  23.00  64.00   86
  2  \w    -46.00 -13.00   0.50    6.35    --  -84.25  23.00  64.00   66
  3  \w   -111.00 -83.00   0.50    1.59    --  -49.37 -23.00-100.00   56
  4  \w   -141.00-116.00   0.50    6.35    --  -84.25 -23.00-100.00   50
  5  \w   -113.00 -71.00   0.50    1.59    --  -49.37-125.00-180.00   84
  6  \w     -7.00  18.00   0.50    1.59    --   49.37 -23.00-100.00   50
  7  \w     32.00  69.00   0.50    6.35    --  105.75 -23.00-100.00   74
  8  \w     34.00  59.00   0.50    6.35    --  105.75 -30.00 -60.00   50
  9  \w     34.00  79.00   0.50    6.35    --  105.75 -15.00 -90.00   90
 10  \w     35.00  72.00   0.50    6.35    --  105.75 -30.00-150.00   74
 11  \w     46.00  71.00   0.50    6.35    --  105.75 -30.00   0.00   50
 12  \w     45.00  88.00   0.50    6.35    --  105.75 -45.00  60.00   86
 13  \w     44.00  72.00   0.50    6.35    --  105.75 -30.00  90.00   56
 14  \w     98.00 156.00   0.50    6.35    --  105.75  23.00  64.00  116
 15  \w    113.00 178.00   0.50    6.35    --  105.75 125.00 -60.00  130
 16  \w    121.00 169.00   0.50    6.35    --  105.75 125.00  90.00   96
 17  \w     42.00  89.00   0.50    1.59    --   49.37  23.00  64.00   94
 18  \w     37.00  83.00   0.50    6.35    --  105.75 -45.00  90.00   92
 19  \w     37.00  75.00   0.50    6.35    --  105.75 -15.00  60.00   76
 20  \w    153.00 178.00   0.50    6.35    --  105.75  23.00  64.00   50
 21  \w   -121.00 -96.00   0.50    1.59    --  -49.62-125.00  60.00   50
 22  \w    -58.00  13.00   0.50    1.59    --  -49.62  57.00  90.00  142
 23  \w     40.00  66.00   0.50    1.59    --   49.62-125.00-180.00   52
 24  \w     32.00  80.00   0.50    1.59    --   49.62 -99.00  30.00   96
 25  \w     68.00 112.00   0.50    6.35    --  105.75 -61.00   0.00   88
 26  \w     34.00  59.00   0.50    6.35    --  105.75 -30.00-120.00   50
 27  \w     44.00  70.00   0.50    6.35    --  105.75 -94.00 -60.00   52
 28  \w     83.00 108.00   0.50    6.35    --  105.75 -94.00 -30.00   50
 29  \w     95.00 120.00   0.50    6.35    --  105.75-125.00 150.00   50
 30  \w     84.00 120.00   0.50    6.35    --  105.75-125.00-180.00   72
 31  \w     43.00  70.00   0.50    6.35    --  105.75 -94.00 -30.00   54
 32  \w     39.00  65.00   0.50    6.35    --  105.75-125.00 -90.00   52
 33  \w     67.00  93.00   0.50    6.35    --  105.75 -94.00 150.00   52
 34  \w     34.00 103.00   0.50    6.35    --  105.75 -94.00 -90.00  138
 35  \w     34.00  61.00   0.50    6.35    --  105.75-125.00 150.00   54
 36  \w     91.00 118.00   0.50    6.35    --  105.75-125.00 -90.00   54
 37  \w     37.00  67.00   0.50    6.35    --  105.75-125.00   0.00   60
 38  \w     85.00 119.00   0.50    6.35    --  105.75-125.00   0.00   68
 39  \w    100.00 126.00   0.50    6.35    --  105.75 125.00 120.00   52
 40  \w    144.00 169.00   0.50    6.35    --  105.75 125.00 120.00   50
 41  \w     56.00 106.00   0.50    6.35    --  105.75 -94.00-120.00  100
;
_diffrn_measurement_device 'four-circle diffractometer'
_diffrn_measurement_device_type 'XtaLAB Synergy, Dualflex, HyPix'
_diffrn_measurement_method '\w scans'
_diffrn_orient_matrix_type 'CrysAlisPro convention (1999,Acta A55,543-557)'
_diffrn_orient_matrix_UB_11 -0.1381941000
_diffrn_orient_matrix_UB_12 0.0280291000
_diffrn_orient_matrix_UB_13 0.0221140000
_diffrn_orient_matrix_UB_21 0.0403173000
_diffrn_orient_matrix_UB_22 0.0951429000
_diffrn_orient_matrix_UB_23 -0.0070031000
_diffrn_orient_matrix_UB_31 -0.0474938000
_diffrn_orient_matrix_UB_32 -0.0006758000
_diffrn_orient_matrix_UB_33 -0.0734274000
_diffrn_radiation_monochromator mirror
_diffrn_radiation_probe x-ray
_diffrn_radiation_type CuK\a
_diffrn_radiation_wavelength 1.54184
_diffrn_reflns_av_unetI/netI 0.0158
_diffrn_reflns_Laue_measured_fraction_full 0.997
_diffrn_reflns_Laue_measured_fraction_max 0.997
_diffrn_reflns_limit_h_max 11
_diffrn_reflns_limit_h_min -12
_diffrn_reflns_limit_k_max 18
_diffrn_reflns_limit_k_min -18
_diffrn_reflns_limit_l_max 24
_diffrn_reflns_limit_l_min -24
_diffrn_reflns_number 10567
_diffrn_reflns_point_group_measured_fraction_full 0.997
_diffrn_reflns_point_group_measured_fraction_max 0.997
_diffrn_reflns_theta_full 67.684
_diffrn_reflns_theta_max 67.737
_diffrn_reflns_theta_min 3.602
_diffrn_source 'micro-focus sealed X-ray tube'
_diffrn_source_type 'PhotonJet (Cu) X-ray Source'
_exptl_absorpt_coefficient_mu 15.837
_exptl_absorpt_correction_T_max 1.00000
_exptl_absorpt_correction_T_min 0.77295
_exptl_absorpt_correction_type multi-scan
_exptl_absorpt_process_details
;
CrysAlisPro 1.171.39.43c (Rigaku Oxford Diffraction, 2018)
Empirical absorption correction using spherical harmonics,
 implemented in SCALE3 ABSPACK scaling algorithm.
;
_exptl_crystal_colour 'dark green'
_exptl_crystal_colour_modifier dark
_exptl_crystal_colour_primary green
_exptl_crystal_density_diffrn 1.941
_exptl_crystal_description plate
_exptl_crystal_F_000 1852
_exptl_crystal_size_max 0.116
_exptl_crystal_size_mid 0.077
_exptl_crystal_size_min 0.04
_refine_diff_density_max 0.716
_refine_diff_density_min -0.523
_refine_diff_density_rms 0.092
_refine_ls_extinction_method none
_refine_ls_goodness_of_fit_ref 1.065
_refine_ls_hydrogen_treatment constr
_refine_ls_matrix_type full
_refine_ls_number_parameters 509
_refine_ls_number_reflns 10567
_refine_ls_number_restraints 145
_refine_ls_restrained_S_all 1.064
_refine_ls_R_factor_all 0.0684
_refine_ls_R_factor_gt 0.0568
_refine_ls_shift/su_max 0.003
_refine_ls_shift/su_mean 0.000
_refine_ls_structure_factor_coef Fsqd
_refine_ls_weighting_details 'w=1/[\s^2^(Fo^2^)+(0.0841P)^2^+6.1065P] where P=(Fo^2^+2Fc^2^)/3'
_refine_ls_weighting_scheme calc
_refine_ls_wR_factor_gt 0.1498
_refine_ls_wR_factor_ref 0.1598
_reflns_Friedel_coverage 0.000
_reflns_number_gt 8852
_reflns_number_total 10567
_reflns_threshold_expression 'I > 2\s(I)'
_cod_data_source_file ja8b05298_si_002.cif
_cod_data_source_block matbp10
_cod_database_code 4132642
_shelx_shelxl_version_number 2018/3
_chemical_oxdiff_formula V6SF3OC12H36CO6O12
_shelx_space_group_comment
;
The symmetry employed for this shelxl refinement is uniquely defined
by the following loop, which should always be used as a source of
symmetry information in preference to the above space-group names.
They are only intended as comments.
;
_shelx_estimated_absorpt_t_max 0.570
_shelx_estimated_absorpt_t_min 0.261
_reflns_odcompleteness_completeness 99.60
_reflns_odcompleteness_iscentric 1
_reflns_odcompleteness_theta 74.33
_olex2_refinement_description
;
1. Twinned data refinement
 Scales: 0.5725(12)
 0.4275(12)
2. Fixed Uiso
 At 1.5 times of:
  All C(H,H,H) groups
3. Restrained distances
 V1-O1 \\sim V1-O1' \\sim V1-O1"
 with sigma of 0.01
4. Uiso/Uaniso restraints and constraints
O20 \\sim O20' \\sim O20": within 2A with sigma of 0.01 and sigma for terminal
atoms of 0.02
O21 \\sim O21' \\sim O21": within 2A with sigma of 0.01 and sigma for terminal
atoms of 0.02
F2 \\sim F2' \\sim F2": within 2A with sigma of 0.01 and sigma for terminal
atoms of 0.02
F3 \\sim F3' \\sim F3": within 2A with sigma of 0.01 and sigma for terminal
atoms of 0.02
O21' \\sim O20": within 2A with sigma of 0.005 and sigma for terminal atoms of
0.01
F3' \\sim F2": within 2A with sigma of 0.005 and sigma for terminal atoms of
0.01
Uanis(F1) = Uanis(F1') = Uanis(F1")
Uanis(S1) = Uanis(S1') = Uanis(S1")
Uanis(C13) = Uanis(C13') = Uanis(C13")
Uanis(O1) = Uanis(O1') = Uanis(O1")
5. Same fragment restrains
{O1', O20', O21', S1', C13', F1', F2', F3'} sigma for 1-2: 0.02, 1-3: 0.04
{O1", O20", O21", S1", C13", F1", F2", F3"} sigma for 1-2: 0.02, 1-3: 0.04
as
{O1, O20, O21, S1, C13, F1, F2, F3}
6. Others
 1*[Sof(O1)+Sof(O20)+Sof(O21)+Sof(S1)+Sof(C13)+Sof(F1)+Sof(F2)+Sof(F3)]+1*
 [Sof(O1')+Sof(O20')+Sof(O21')+Sof(S1')+Sof(C13')+Sof(F1')+Sof(F2')+Sof(F3')]+1*
 [Sof(O1")+Sof(O20")+Sof(O21")+Sof(S1")+Sof(C13")+Sof(F1")+Sof(F2")+Sof(F3")]=1
 with esd of 0.0001
 Sof(O1)=Sof(O20)=Sof(O21)=Sof(S1)=Sof(C13)=Sof(F1)=Sof(F2)=Sof(F3)=FVAR(1)
 Sof(O1')=Sof(O20')=Sof(O21')=Sof(S1')=Sof(C13')=Sof(F1')=Sof(F2')=Sof(F3')=
 FVAR(2)
 Sof(O1")=Sof(O20")=Sof(O21")=Sof(S1")=Sof(C13")=Sof(F1")=Sof(F2")=Sof(F3")=
 FVAR(3)
7.a Idealised Me refined as rotating group:
 C1(H1A,H1B,H1C), C2(H2A,H2B,H2C), C3(H3A,H3B,H3C), C4(H4A,H4B,H4C), C5(H5A,
 H5B,H5C), C6(H6A,H6B,H6C), C7(H7A,H7B,H7C), C8(H8A,H8B,H8C), C9(H9A,H9B,H9C),
 C10(H10A,H10B,H10C), C11(H11A,H11B,H11C), C12(H12A,H12B,H12C)
;
_olex2_submission_original_sample_id matbp10
_olex2_submission_special_instructions 'No special instructions were received'
_oxdiff_exptl_absorpt_empirical_details
;
Empirical correction (ABSPACK) includes:
- Absorption correction using spherical harmonics
- Frame scaling
;
_oxdiff_exptl_absorpt_empirical_full_max 1.932
_oxdiff_exptl_absorpt_empirical_full_min 0.639

loop_
_space_group_symop_operation_xyz
'x, y, z'
'-x, y+1/2, -z+1/2'
'-x, -y, -z'
'x, -y-1/2, z-1/2'

loop_
_atom_site_label
_atom_site_type_symbol
_atom_site_fract_x
_atom_site_fract_y
_atom_site_fract_z
_atom_site_U_iso_or_equiv
_atom_site_adp_type
_atom_site_occupancy
_atom_site_site_symmetry_order
_atom_site_calc_flag
_atom_site_refinement_flags_posn
_atom_site_refinement_flags_adp
_atom_site_refinement_flags_occupancy
_atom_site_disorder_assembly
_atom_site_disorder_group
V1 V 0.76360(9) 0.33894(6) 0.61108(5) 0.0301(2) Uani 1 1 d D . . . .
V2 V 0.68885(9) 0.22157(7) 0.73169(5) 0.0332(2) Uani 1 1 d . . . . .
V3 V 0.50868(8) 0.22583(7) 0.59615(5) 0.0313(2) Uani 1 1 d . . . . .
V4 V 0.76802(9) 0.18655(7) 0.50737(5) 0.0317(2) Uani 1 1 d . . . . .
V5 V 0.94995(9) 0.18392(7) 0.64304(5) 0.0334(2) Uani 1 1 d . . . . .
V6 V 0.69282(9) 0.05765(6) 0.63074(5) 0.0323(2) Uani 1 1 d . . . . .
O1 O 0.782(3) 0.4698(6) 0.6004(19) 0.048(2) Uani 0.451(4) 1 d D . P A 1
O20 O 0.9401(19) 0.5617(11) 0.6561(13) 0.077(6) Uani 0.451(4) 1 d D U P A 1
O21 O 0.900(2) 0.5735(10) 0.5352(10) 0.078(5) Uani 0.451(4) 1 d D U P A 1
S1 S 0.8547(11) 0.5506(7) 0.5990(5) 0.0474(18) Uani 0.451(4) 1 d D . P A 1
C13 C 0.7222(17) 0.6264(12) 0.6145(9) 0.058(3) Uani 0.451(4) 1 d D . P A 1
F1 F 0.769(4) 0.7067(14) 0.617(2) 0.070(2) Uani 0.451(4) 1 d D . P A 1
F2 F 0.6284(16) 0.6255(12) 0.5669(11) 0.079(6) Uani 0.451(4) 1 d D U P A 1
F3 F 0.660(2) 0.6111(13) 0.6721(10) 0.091(6) Uani 0.451(4) 1 d D U P A 1
O1' O 0.785(5) 0.4700(9) 0.601(3) 0.048(2) Uani 0.202(4) 1 d D . P A 2
O20' O 0.886(4) 0.558(3) 0.6859(15) 0.074(9) Uani 0.202(4) 1 d D U P A 2
O21' O 0.946(3) 0.577(2) 0.569(2) 0.066(7) Uani 0.202(4) 1 d D U P A 2
S1' S 0.849(2) 0.5516(11) 0.6172(8) 0.0474(18) Uani 0.202(4) 1 d D . P A 2
C13' C 0.718(3) 0.629(2) 0.6074(18) 0.058(3) Uani 0.202(4) 1 d D . P A 2
F1' F 0.760(7) 0.708(2) 0.622(4) 0.070(2) Uani 0.202(4) 1 d D . P A 2
F2' F 0.678(4) 0.630(3) 0.5439(18) 0.079(9) Uani 0.202(4) 1 d D U P A 2
O2 O 0.6596(5) 0.2350(3) 0.8084(2) 0.0466(11) Uani 1 1 d . . . . .
O3 O 0.3579(4) 0.2419(3) 0.5788(2) 0.0458(11) Uani 1 1 d . . . . .
O4 O 0.7958(4) 0.1727(3) 0.4307(2) 0.0427(10) Uani 1 1 d . . . . .
O5 O 1.1014(4) 0.1697(3) 0.6594(2) 0.0476(11) Uani 1 1 d . . . . .
O6 O 0.6663(4) -0.0430(3) 0.6379(2) 0.0462(10) Uani 1 1 d . . . . .
O7 O 0.7272(4) 0.3412(3) 0.70772(19) 0.0358(9) Uani 1 1 d . . . . .
O8 O 0.5738(4) 0.3458(3) 0.5919(2) 0.0363(9) Uani 1 1 d . . . . .
O9 O 0.7889(4) 0.3107(3) 0.51479(19) 0.0344(9) Uani 1 1 d . . . . .
O10 O 0.9477(4) 0.3110(3) 0.6303(2) 0.0366(9) Uani 1 1 d . . . . .
O11 O 0.5114(4) 0.2367(3) 0.6956(2) 0.0382(9) Uani 1 1 d . . . . .
O12 O 0.5790(4) 0.2044(3) 0.50544(19) 0.0359(9) Uani 1 1 d . . . . .
O13 O 0.9450(4) 0.1742(3) 0.5430(2) 0.0364(9) Uani 1 1 d . . . . .
O14 O 0.8796(4) 0.2038(3) 0.73491(19) 0.0363(9) Uani 1 1 d . . . . .
O15 O 0.6690(4) 0.0979(3) 0.72533(19) 0.0372(9) Uani 1 1 d . . . . .
O16 O 0.5112(4) 0.1005(3) 0.60985(19) 0.0355(9) Uani 1 1 d . . . . .
O17 O 0.7332(4) 0.0688(3) 0.53315(19) 0.0352(9) Uani 1 1 d . . . . .
O18 O 0.8863(4) 0.0642(3) 0.6474(2) 0.0377(9) Uani 1 1 d . . . . .
O19 O 0.7296(3) 0.2076(2) 0.62069(17) 0.0280(8) Uani 1 1 d . . . . .
F3' F 0.621(4) 0.608(3) 0.648(2) 0.070(7) Uani 0.202(4) 1 d D U P A 2
O1" O 0.790(5) 0.4700(7) 0.608(3) 0.048(2) Uani 0.347(4) 1 d D . P A 3
O20" O 0.9664(16) 0.5737(14) 0.6119(16) 0.068(5) Uani 0.347(4) 1 d D U P A 3
O21" O 0.808(3) 0.5721(13) 0.5177(8) 0.070(5) Uani 0.347(4) 1 d D U P A 3
S1" S 0.8397(17) 0.5532(11) 0.5861(8) 0.0474(18) Uani 0.347(4) 1 d D . P A 3
C13" C 0.735(2) 0.6276(16) 0.6304(11) 0.058(3) Uani 0.347(4) 1 d D . P A 3
C1 C 0.6927(10) 0.4131(5) 0.7483(4) 0.063(2) Uani 1 1 d . . . . .
H1A H 0.755658 0.458424 0.742194 0.094 Uiso 1 1 calc GR . . . .
H1B H 0.692722 0.395936 0.794351 0.094 Uiso 1 1 calc GR . . . .
H1C H 0.606597 0.433178 0.735617 0.094 Uiso 1 1 calc GR . . . .
C2 C 0.4939(8) 0.4189(6) 0.5787(5) 0.070(2) Uani 1 1 d . . . . .
H2A H 0.477052 0.448721 0.619667 0.105 Uiso 1 1 calc GR . . . .
H2B H 0.411964 0.400754 0.558803 0.105 Uiso 1 1 calc GR . . . .
H2C H 0.538571 0.456722 0.548515 0.105 Uiso 1 1 calc GR . . . .
C3 C 0.7557(8) 0.3662(5) 0.4599(3) 0.0508(17) Uani 1 1 d . . . . .
H3A H 0.662781 0.362907 0.450915 0.076 Uiso 1 1 calc GR . . . .
H3B H 0.803017 0.348387 0.421044 0.076 Uiso 1 1 calc GR . . . .
H3C H 0.779158 0.424349 0.471007 0.076 Uiso 1 1 calc GR . . . .
C4 C 1.0604(6) 0.3655(5) 0.6293(4) 0.0532(18) Uani 1 1 d . . . . .
H4A H 1.060553 0.397974 0.588529 0.080 Uiso 1 1 calc GR . . . .
H4B H 1.138727 0.331006 0.632137 0.080 Uiso 1 1 calc GR . . . .
H4C H 1.057988 0.404251 0.666638 0.080 Uiso 1 1 calc GR . . . .
C5 C 0.4048(7) 0.2755(7) 0.7299(4) 0.061(2) Uani 1 1 d . . . . .
H5A H 0.419265 0.270237 0.777226 0.092 Uiso 1 1 calc GR . . . .
H5B H 0.324140 0.247065 0.717652 0.092 Uiso 1 1 calc GR . . . .
H5C H 0.399245 0.335251 0.718086 0.092 Uiso 1 1 calc GR . . . .
C6 C 0.4997(6) 0.1581(5) 0.4571(3) 0.0463(16) Uani 1 1 d . . . . .
H6A H 0.499434 0.097928 0.468255 0.070 Uiso 1 1 calc GR . . . .
H6B H 0.535754 0.165675 0.413449 0.070 Uiso 1 1 calc GR . . . .
H6C H 0.411188 0.179721 0.457621 0.070 Uiso 1 1 calc GR . . . .
C7 C 1.0515(6) 0.2102(5) 0.5045(3) 0.0442(15) Uani 1 1 d . . . . .
H7A H 1.052969 0.183486 0.461248 0.066 Uiso 1 1 calc GR . . . .
H7B H 1.133694 0.199948 0.527248 0.066 Uiso 1 1 calc GR . . . .
H7C H 1.038334 0.271083 0.499336 0.066 Uiso 1 1 calc GR . . . .
C8 C 0.9578(7) 0.2504(4) 0.7828(4) 0.0483(18) Uani 1 1 d . . . . .
H8A H 0.957810 0.310446 0.771458 0.072 Uiso 1 1 calc GR . . . .
H8B H 1.046412 0.228934 0.782647 0.072 Uiso 1 1 calc GR . . . .
H8C H 0.921416 0.243033 0.826498 0.072 Uiso 1 1 calc GR . . . .
C9 C 0.7060(8) 0.0457(5) 0.7811(3) 0.0535(18) Uani 1 1 d . . . . .
H9A H 0.797804 0.053929 0.791063 0.080 Uiso 1 1 calc GR . . . .
H9B H 0.690170 -0.013742 0.770521 0.080 Uiso 1 1 calc GR . . . .
H9C H 0.654840 0.061731 0.819098 0.080 Uiso 1 1 calc GR . . . .
C10 C 0.4054(6) 0.0624(5) 0.6458(4) 0.0472(16) Uani 1 1 d . . . . .
H10A H 0.419305 0.071190 0.692829 0.071 Uiso 1 1 calc GR . . . .
H10B H 0.402070 0.001836 0.636519 0.071 Uiso 1 1 calc GR . . . .
H10C H 0.323782 0.088693 0.632251 0.071 Uiso 1 1 calc GR . . . .
C11 C 0.8044(7) -0.0004(5) 0.5032(4) 0.0487(16) Uani 1 1 d . . . . .
H11A H 0.810161 0.009230 0.455948 0.073 Uiso 1 1 calc GR . . . .
H11B H 0.759492 -0.053698 0.511188 0.073 Uiso 1 1 calc GR . . . .
H11C H 0.891499 -0.003072 0.522305 0.073 Uiso 1 1 calc GR . . . .
C12 C 0.9643(8) -0.0031(5) 0.6744(5) 0.063(2) Uani 1 1 d . . . . .
H12A H 1.044803 -0.007387 0.649946 0.095 Uiso 1 1 calc GR . . . .
H12B H 0.916968 -0.056435 0.671049 0.095 Uiso 1 1 calc GR . . . .
H12C H 0.984124 0.008945 0.720432 0.095 Uiso 1 1 calc GR . . . .
F1" F 0.765(5) 0.7089(17) 0.615(3) 0.070(2) Uani 0.347(4) 1 d D . P A 3
F2" F 0.6095(16) 0.6156(13) 0.6125(15) 0.073(5) Uani 0.347(4) 1 d D U P A 3
F3" F 0.751(2) 0.6159(12) 0.6960(8) 0.082(5) Uani 0.347(4) 1 d D U P A 3

loop_
_atom_site_aniso_label
_atom_site_aniso_U_11
_atom_site_aniso_U_22
_atom_site_aniso_U_33
_atom_site_aniso_U_23
_atom_site_aniso_U_13
_atom_site_aniso_U_12
V1 0.0296(4) 0.0285(5) 0.0321(5) 0.0003(4) -0.0028(3) -0.0008(4)
V2 0.0360(5) 0.0339(6) 0.0296(5) -0.0012(4) -0.0014(4) -0.0001(4)
V3 0.0253(4) 0.0345(5) 0.0341(5) 0.0009(4) -0.0010(3) -0.0002(4)
V4 0.0306(5) 0.0351(6) 0.0294(5) -0.0005(4) 0.0004(3) -0.0020(4)
V5 0.0282(5) 0.0338(6) 0.0382(5) -0.0005(4) -0.0046(4) 0.0007(4)
V6 0.0331(5) 0.0295(5) 0.0342(5) -0.0005(4) -0.0023(4) -0.0016(4)
O1 0.055(4) 0.026(2) 0.061(6) 0.001(2) -0.003(4) -0.004(2)
O20 0.064(11) 0.054(9) 0.112(15) -0.012(12) -0.045(11) -0.005(9)
O21 0.103(12) 0.049(8) 0.082(11) 0.010(9) 0.048(10) -0.003(10)
S1 0.051(2) 0.0310(10) 0.060(6) 0.002(3) 0.004(3) -0.0042(12)
C13 0.063(6) 0.037(4) 0.073(10) -0.007(6) -0.006(6) -0.004(4)
F1 0.082(4) 0.032(2) 0.095(5) -0.002(3) -0.006(4) 0.001(2)
F2 0.069(10) 0.060(8) 0.106(14) 0.001(11) -0.032(10) 0.011(9)
F3 0.109(14) 0.065(9) 0.102(13) 0.003(11) 0.046(11) 0.013(12)
O1' 0.055(4) 0.026(2) 0.061(6) 0.001(2) -0.003(4) -0.004(2)
O20' 0.071(17) 0.058(14) 0.092(19) 0.009(16) -0.035(15) -0.015(15)
O21' 0.057(11) 0.053(10) 0.088(16) 0.002(15) 0.016(13) -0.017(10)
S1' 0.051(2) 0.0310(10) 0.060(6) 0.002(3) 0.004(3) -0.0042(12)
C13' 0.063(6) 0.037(4) 0.073(10) -0.007(6) -0.006(6) -0.004(4)
F1' 0.082(4) 0.032(2) 0.095(5) -0.002(3) -0.006(4) 0.001(2)
F2' 0.089(18) 0.063(14) 0.085(18) 0.016(14) -0.025(15) 0.005(16)
O2 0.057(3) 0.048(3) 0.035(2) -0.006(2) -0.0009(19) 0.001(2)
O3 0.031(2) 0.051(3) 0.055(3) 0.002(2) -0.0011(18) -0.0016(18)
O4 0.045(2) 0.048(3) 0.035(2) 0.0005(19) 0.0039(17) -0.002(2)
O5 0.034(2) 0.050(3) 0.058(3) 0.002(2) -0.0036(19) 0.0020(19)
O6 0.049(2) 0.039(3) 0.051(2) -0.003(2) -0.007(2) -0.002(2)
O7 0.044(2) 0.031(2) 0.0328(19) -0.0045(16) 0.0005(16) 0.0003(17)
O8 0.0347(19) 0.031(2) 0.043(2) 0.0010(17) -0.0036(16) 0.0040(17)
O9 0.0344(19) 0.034(2) 0.035(2) 0.0033(17) -0.0024(15) -0.0025(17)
O10 0.0306(19) 0.036(2) 0.043(2) 0.0032(18) -0.0039(16) -0.0067(17)
O11 0.035(2) 0.045(2) 0.036(2) -0.0003(18) 0.0070(16) 0.0036(18)
O12 0.0357(19) 0.038(2) 0.0335(19) -0.0013(17) -0.0080(15) -0.0038(18)
O13 0.0303(19) 0.039(2) 0.040(2) -0.0025(18) 0.0066(15) -0.0021(17)
O14 0.038(2) 0.037(2) 0.0334(19) 0.0010(17) -0.0108(16) -0.0021(18)
O15 0.043(2) 0.038(3) 0.0302(19) 0.0030(17) -0.0014(16) -0.0019(18)
O16 0.0300(18) 0.038(2) 0.039(2) 0.0031(17) 0.0009(15) -0.0055(17)
O17 0.036(2) 0.033(2) 0.037(2) -0.0051(17) -0.0002(16) 0.0005(17)
O18 0.037(2) 0.030(2) 0.046(2) 0.0030(17) -0.0065(17) 0.0043(17)
O19 0.0271(17) 0.027(2) 0.0298(18) 0.0016(15) -0.0017(14) -0.0007(15)
F3' 0.065(11) 0.059(10) 0.087(17) -0.004(15) 0.015(14) 0.000(10)
O1" 0.055(4) 0.026(2) 0.061(6) 0.001(2) -0.003(4) -0.004(2)
O20" 0.042(7) 0.057(9) 0.105(15) -0.010(13) -0.004(11) -0.013(6)
O21" 0.104(13) 0.058(10) 0.050(8) 0.007(7) 0.019(9) -0.013(11)
S1" 0.051(2) 0.0310(10) 0.060(6) 0.002(3) 0.004(3) -0.0042(12)
C13" 0.063(6) 0.037(4) 0.073(10) -0.007(6) -0.006(6) -0.004(4)
C1 0.101(6) 0.036(4) 0.053(4) -0.011(3) 0.010(4) 0.000(4)
C2 0.046(4) 0.044(5) 0.121(8) 0.019(5) -0.009(4) 0.009(3)
C3 0.071(4) 0.045(4) 0.036(3) 0.010(3) -0.001(3) -0.002(3)
C4 0.033(3) 0.043(4) 0.085(5) -0.002(4) -0.001(3) -0.010(3)
C5 0.044(4) 0.087(6) 0.053(4) -0.012(4) 0.014(3) 0.014(4)
C6 0.040(3) 0.058(5) 0.040(3) -0.007(3) -0.013(3) -0.010(3)
C7 0.035(3) 0.045(4) 0.053(4) -0.003(3) 0.016(3) -0.004(3)
C8 0.050(4) 0.050(5) 0.045(4) -0.007(3) -0.016(3) -0.005(3)
C9 0.080(5) 0.043(4) 0.038(3) 0.015(3) -0.003(3) -0.006(4)
C10 0.038(3) 0.046(4) 0.057(4) 0.007(3) 0.008(3) -0.010(3)
C11 0.053(4) 0.039(4) 0.054(4) -0.007(3) 0.009(3) 0.003(3)
C12 0.050(4) 0.048(5) 0.091(6) 0.020(4) -0.013(4) 0.006(3)
F1" 0.082(4) 0.032(2) 0.095(5) -0.002(3) -0.006(4) 0.001(2)
F2" 0.057(7) 0.060(8) 0.104(14) -0.013(13) 0.008(12) 0.001(6)
F3" 0.123(13) 0.064(9) 0.061(9) -0.006(7) 0.026(9) -0.015(11)

loop_
_atom_type_symbol
_atom_type_description
_atom_type_scat_dispersion_real
_atom_type_scat_dispersion_imag
_atom_type_scat_source
C C 0.0181 0.0091 'International Tables Vol C Tables 4.2.6.8 and 6.1.1.4'
H H 0.0000 0.0000 'International Tables Vol C Tables 4.2.6.8 and 6.1.1.4'
F F 0.0727 0.0534 'International Tables Vol C Tables 4.2.6.8 and 6.1.1.4'
O O 0.0492 0.0322 'International Tables Vol C Tables 4.2.6.8 and 6.1.1.4'
S S 0.3331 0.5567 'International Tables Vol C Tables 4.2.6.8 and 6.1.1.4'
V V 0.0687 2.1097 'International Tables Vol C Tables 4.2.6.8 and 6.1.1.4'

loop_
_geom_angle_atom_site_label_1
_geom_angle_atom_site_label_2
_geom_angle_atom_site_label_3
_geom_angle
O1 V1 O19 175.5(9)
O1' V1 O19 176.4(15)
O7 V1 O1 95.9(11)
O7 V1 O1' 95.7(18)
O7 V1 O9 167.89(18)
O7 V1 O19 83.88(16)
O7 V1 O1" 92.1(14)
O8 V1 O1 90.8(9)
O8 V1 O1' 91.7(15)
O8 V1 O7 89.75(17)
O8 V1 O9 87.75(16)
O8 V1 O19 84.72(16)
O8 V1 O1" 93.8(14)
O9 V1 O1 96.0(11)
O9 V1 O1' 96.2(18)
O9 V1 O19 84.09(16)
O9 V1 O1" 99.9(14)
O10 V1 O1 98.8(9)
O10 V1 O1' 97.9(15)
O10 V1 O7 90.05(17)
O10 V1 O8 170.30(19)
O10 V1 O9 90.43(17)
O10 V1 O19 85.62(16)
O10 V1 O1" 95.9(14)
O1" V1 O19 175.7(13)
O2 V2 O7 98.8(2)
O2 V2 O11 99.3(2)
O2 V2 O14 100.6(2)
O2 V2 O15 100.0(2)
O2 V2 O19 177.9(2)
O7 V2 O19 79.18(15)
O11 V2 O7 88.90(18)
O11 V2 O14 160.09(17)
O11 V2 O19 80.06(15)
O14 V2 O7 86.69(18)
O14 V2 O19 80.04(15)
O15 V2 O7 161.06(17)
O15 V2 O11 89.98(19)
O15 V2 O14 87.97(18)
O15 V2 O19 82.00(15)
O3 V3 O8 99.5(2)
O3 V3 O11 101.9(2)
O3 V3 O12 100.6(2)
O3 V3 O16 101.4(2)
O3 V3 O19 178.0(2)
O8 V3 O11 87.88(18)
O8 V3 O12 89.67(17)
O8 V3 O19 78.50(15)
O11 V3 O19 78.27(15)
O12 V3 O11 157.51(17)
O12 V3 O19 79.33(14)
O16 V3 O8 159.13(16)
O16 V3 O11 86.80(18)
O16 V3 O12 87.58(18)
O16 V3 O19 80.66(15)
O4 V4 O9 100.8(2)
O4 V4 O12 100.9(2)
O4 V4 O13 99.7(2)
O4 V4 O17 99.6(2)
O4 V4 O19 179.3(2)
O9 V4 O19 78.83(15)
O12 V4 O9 88.08(18)
O12 V4 O19 79.74(14)
O13 V4 O9 88.28(17)
O13 V4 O12 159.43(17)
O13 V4 O19 79.69(15)
O17 V4 O9 159.56(17)
O17 V4 O12 87.51(18)
O17 V4 O13 88.88(17)
O17 V4 O19 80.75(15)
O5 V5 O10 100.1(2)
O5 V5 O13 102.0(2)
O5 V5 O14 100.8(2)
O5 V5 O18 100.2(2)
O5 V5 O19 178.7(2)
O10 V5 O13 86.92(18)
O10 V5 O14 87.78(18)
O10 V5 O19 78.90(15)
O13 V5 O19 78.83(14)
O14 V5 O13 157.14(16)
O14 V5 O19 78.33(14)
O18 V5 O10 159.72(16)
O18 V5 O13 88.24(18)
O18 V5 O14 89.08(18)
O18 V5 O19 80.84(15)
O6 V6 O15 101.4(2)
O6 V6 O16 100.9(2)
O6 V6 O17 102.0(2)
O6 V6 O18 101.7(2)
O6 V6 O19 179.3(2)
O15 V6 O19 78.17(16)
O16 V6 O15 88.39(17)
O16 V6 O17 88.08(16)
O16 V6 O19 78.51(15)
O17 V6 O15 156.52(19)
O17 V6 O19 78.38(15)
O18 V6 O15 87.51(17)
O18 V6 O16 157.42(18)
O18 V6 O17 86.90(17)
O18 V6 O19 78.92(15)
S1 O1 V1 154(2)
O1 S1 C13 100.2(13)
O20 S1 O1 113.1(16)
O20 S1 C13 103.1(11)
O21 S1 O1 114.0(18)
O21 S1 O20 119.3(16)
O21 S1 C13 104.0(11)
F1 C13 S1 110.1(18)
F1 C13 F2 107(2)
F1 C13 F3 108(2)
F2 C13 S1 113.1(13)
F2 C13 F3 105.8(18)
F3 C13 S1 112.9(14)
S1' O1' V1 152(3)
O1' S1' C13' 103(2)
O20' S1' O1' 113(2)
O20' S1' O21' 117(2)
O20' S1' C13' 104(2)
O21' S1' O1' 113(3)
O21' S1' C13' 104.5(19)
F1' C13' S1' 111(3)
F1' C13' F3' 109(3)
F2' C13' S1' 109(2)
F2' C13' F1' 107(3)
F2' C13' F3' 112(3)
F3' C13' S1' 109(2)
V2 O7 V1 105.27(19)
C1 O7 V1 128.5(4)
C1 O7 V2 123.5(4)
V1 O8 V3 105.53(19)
C2 O8 V1 129.7(5)
C2 O8 V3 124.8(4)
V4 O9 V1 106.05(19)
C3 O9 V1 125.2(4)
C3 O9 V4 120.9(4)
V1 O10 V5 104.78(18)
C4 O10 V1 129.3(4)
C4 O10 V5 125.6(4)
V2 O11 V3 111.17(19)
C5 O11 V2 125.2(4)
C5 O11 V3 121.1(4)
V4 O12 V3 111.85(18)
C6 O12 V3 119.5(4)
C6 O12 V4 119.1(4)
V4 O13 V5 111.81(18)
C7 O13 V4 117.5(4)
C7 O13 V5 119.5(4)
V2 O14 V5 110.80(17)
C8 O14 V2 119.4(4)
C8 O14 V5 119.4(4)
V2 O15 V6 110.9(2)
C9 O15 V2 119.1(4)
C9 O15 V6 121.7(4)
V3 O16 V6 111.66(19)
C10 O16 V3 118.2(4)
C10 O16 V6 117.0(4)
V4 O17 V6 112.39(19)
C11 O17 V4 120.2(4)
C11 O17 V6 117.0(4)
V5 O18 V6 111.34(19)
C12 O18 V5 122.1(4)
C12 O18 V6 125.0(4)
V1 O19 V2 91.66(14)
V1 O19 V3 91.25(14)
V1 O19 V4 90.99(14)
V1 O19 V5 90.70(13)
V1 O19 V6 179.3(2)
V2 O19 V3 90.48(13)
V2 O19 V4 177.32(19)
V2 O19 V5 90.76(12)
V2 O19 V6 88.87(13)
V3 O19 V4 89.07(12)
V3 O19 V6 89.15(12)
V4 O19 V6 88.48(13)
V5 O19 V3 177.66(19)
V5 O19 V4 89.60(13)
V5 O19 V6 88.89(13)
S1" O1" V1 159(3)
O1" S1" C13" 102.0(17)
O20" S1" O1" 114(2)
O20" S1" O21" 119.6(18)
O20" S1" C13" 102.4(15)
O21" S1" O1" 113(2)
O21" S1" C13" 102.3(14)
F1" C13" S1" 111(2)
F2" C13" S1" 110.2(18)
F2" C13" F1" 107(3)
F2" C13" F3" 111(2)
F3" C13" S1" 109.3(16)
F3" C13" F1" 109(3)
O7 C1 H1A 109.5
O7 C1 H1B 109.5
O7 C1 H1C 109.5
H1A C1 H1B 109.5
H1A C1 H1C 109.5
H1B C1 H1C 109.5
O8 C2 H2A 109.5
O8 C2 H2B 109.5
O8 C2 H2C 109.5
H2A C2 H2B 109.5
H2A C2 H2C 109.5
H2B C2 H2C 109.5
O9 C3 H3A 109.5
O9 C3 H3B 109.5
O9 C3 H3C 109.5
H3A C3 H3B 109.5
H3A C3 H3C 109.5
H3B C3 H3C 109.5
O10 C4 H4A 109.5
O10 C4 H4B 109.5
O10 C4 H4C 109.5
H4A C4 H4B 109.5
H4A C4 H4C 109.5
H4B C4 H4C 109.5
O11 C5 H5A 109.5
O11 C5 H5B 109.5
O11 C5 H5C 109.5
H5A C5 H5B 109.5
H5A C5 H5C 109.5
H5B C5 H5C 109.5
O12 C6 H6A 109.5
O12 C6 H6B 109.5
O12 C6 H6C 109.5
H6A C6 H6B 109.5
H6A C6 H6C 109.5
H6B C6 H6C 109.5
O13 C7 H7A 109.5
O13 C7 H7B 109.5
O13 C7 H7C 109.5
H7A C7 H7B 109.5
H7A C7 H7C 109.5
H7B C7 H7C 109.5
O14 C8 H8A 109.5
O14 C8 H8B 109.5
O14 C8 H8C 109.5
H8A C8 H8B 109.5
H8A C8 H8C 109.5
H8B C8 H8C 109.5
O15 C9 H9A 109.5
O15 C9 H9B 109.5
O15 C9 H9C 109.5
H9A C9 H9B 109.5
H9A C9 H9C 109.5
H9B C9 H9C 109.5
O16 C10 H10A 109.5
O16 C10 H10B 109.5
O16 C10 H10C 109.5
H10A C10 H10B 109.5
H10A C10 H10C 109.5
H10B C10 H10C 109.5
O17 C11 H11A 109.5
O17 C11 H11B 109.5
O17 C11 H11C 109.5
H11A C11 H11B 109.5
H11A C11 H11C 109.5
H11B C11 H11C 109.5
O18 C12 H12A 109.5
O18 C12 H12B 109.5
O18 C12 H12C 109.5
H12A C12 H12B 109.5
H12A C12 H12C 109.5
H12B C12 H12C 109.5

loop_
_geom_bond_atom_site_label_1
_geom_bond_atom_site_label_2
_geom_bond_distance
V1 O1 2.052(8)
V1 O1' 2.056(11)
V1 O7 1.975(4)
V1 O8 1.964(4)
V1 O9 1.997(4)
V1 O10 1.952(4)
V1 O19 2.079(4)
V1 O1" 2.054(9)
V2 O2 1.582(4)
V2 O7 1.959(4)
V2 O11 1.948(4)
V2 O14 1.957(4)
V2 O15 1.935(5)
V2 O19 2.276(4)
V3 O3 1.586(4)
V3 O8 1.980(4)
V3 O11 1.998(4)
V3 O12 1.988(4)
V3 O16 1.965(5)
V3 O19 2.308(3)
V4 O4 1.579(4)
V4 O9 1.945(5)
V4 O12 1.939(4)
V4 O13 1.935(4)
V4 O17 1.934(4)
V4 O19 2.330(4)
V5 O5 1.584(4)
V5 O10 1.991(5)
V5 O13 2.010(4)
V5 O14 2.006(4)
V5 O18 1.971(4)
V5 O19 2.306(3)
V6 O6 1.593(5)
V6 O15 2.012(4)
V6 O16 2.001(4)
V6 O17 2.009(4)
V6 O18 1.991(4)
V6 O19 2.367(4)
O1 S1 1.457(14)
O20 S1 1.436(15)
O21 S1 1.411(16)
S1 C13 1.818(15)
C13 F1 1.336(17)
C13 F2 1.340(17)
C13 F3 1.343(19)
O1' S1' 1.461(19)
O20' S1' 1.43(2)
O21' S1' 1.44(2)
S1' C13' 1.80(2)
C13' F1' 1.33(2)
C13' F2' 1.33(2)
C13' F3' 1.34(2)
O7 C1 1.427(8)
O8 C2 1.418(9)
O9 C3 1.434(8)
O10 C4 1.424(7)
O11 C5 1.423(8)
O12 C6 1.443(7)
O13 C7 1.448(7)
O14 C8 1.434(7)
O15 C9 1.427(7)
O16 C10 1.429(7)
O17 C11 1.431(8)
O18 C12 1.414(8)
O1" S1" 1.458(17)
O20" S1" 1.42(2)
O21" S1" 1.432(19)
S1" C13" 1.811(18)
C13" F1" 1.335(19)
C13" F2" 1.33(2)
C13" F3" 1.33(2)
C1 H1A 0.9600
C1 H1B 0.9600
C1 H1C 0.9600
C2 H2A 0.9600
C2 H2B 0.9600
C2 H2C 0.9600
C3 H3A 0.9600
C3 H3B 0.9600
C3 H3C 0.9600
C4 H4A 0.9600
C4 H4B 0.9600
C4 H4C 0.9600
C5 H5A 0.9600
C5 H5B 0.9600
C5 H5C 0.9600
C6 H6A 0.9600
C6 H6B 0.9600
C6 H6C 0.9600
C7 H7A 0.9600
C7 H7B 0.9600
C7 H7C 0.9600
C8 H8A 0.9600
C8 H8B 0.9600
C8 H8C 0.9600
C9 H9A 0.9600
C9 H9B 0.9600
C9 H9C 0.9600
C10 H10A 0.9600
C10 H10B 0.9600
C10 H10C 0.9600
C11 H11A 0.9600
C11 H11B 0.9600
C11 H11C 0.9600
C12 H12A 0.9600
C12 H12B 0.9600
C12 H12C 0.9600

loop_
_geom_torsion_atom_site_label_1
_geom_torsion_atom_site_label_2
_geom_torsion_atom_site_label_3
_geom_torsion_atom_site_label_4
_geom_torsion
V1 O1 S1 O20 -49(6)
V1 O1 S1 O21 91(6)
V1 O1 S1 C13 -158(5)
V1 O1' S1' O20' -38(10)
V1 O1' S1' O21' 98(9)
V1 O1' S1' C13' -150(9)
V1 O1" S1" O20" -81(10)
V1 O1" S1" O21" 60(10)
V1 O1" S1" C13" 169(9)
O1 S1 C13 F1 179(3)
O1 S1 C13 F2 -62(2)
O1 S1 C13 F3 58(2)
O20 S1 C13 F1 62(2)
O20 S1 C13 F2 -178.9(18)
O20 S1 C13 F3 -59(2)
O21 S1 C13 F1 -63(2)
O21 S1 C13 F2 56(2)
O21 S1 C13 F3 176.0(18)
O1' S1' C13' F1' 178(4)
O1' S1' C13' F2' -64(4)
O1' S1' C13' F3' 58(4)
O20' S1' C13' F1' 60(4)
O20' S1' C13' F2' 178(3)
O20' S1' C13' F3' -60(3)
O21' S1' C13' F1' -63(4)
O21' S1' C13' F2' 55(3)
O21' S1' C13' F3' 177(3)
O1" S1" C13" F1" -179(3)
O1" S1" C13" F2" -61(3)
O1" S1" C13" F3" 61(3)
O20" S1" C13" F1" 63(3)
O20" S1" C13" F2" -179(2)
O20" S1" C13" F3" -57(2)
O21" S1" C13" F1" -62(3)
O21" S1" C13" F2" 57(2)
O21" S1" C13" F3" 178.4(19)

loop_
_twin_individual_id
_twin_individual_mass_fraction_refined
1 0.5725(12)
2 0.4275(12)
